data_1572259
loop_
_publ_author_name
'Sarkar, Koushik'
'Behera, Prativa'
'Roy, Lisa'
'Maji, Biplab'

_publ_section_title
;
 Manganese catalyzed chemo-selective synthesis of acyl cyclopentenes: a
 combined experimental and computational investigation.
;
_journal_issue 35
_journal_name_full 'Chemical science'
_journal_page_first 14287
_journal_page_last 14294
_journal_paper_doi 10.1039/d4sc02842b
_journal_volume 15
_journal_year 2024
_chemical_formula_moiety 'C23 H26 O'
_chemical_formula_sum 'C23 H26 O'
_chemical_formula_weight 318.44
_chemical_name_systematic (2,3,4,5,6-pentamethylphenyl)(2-phenylcyclopent-1-en-1-yl)methanone
_space_group_crystal_system orthorhombic
_space_group_IT_number 19
_space_group_name_Hall 'P 2ac 2ab'
_space_group_name_H-M_alt 'P 21 21 21'
_atom_sites_solution_hydrogens geom
_atom_sites_solution_primary iterative
_audit_creation_date 2023-01-20
_audit_creation_method
;
Olex2 1.5
(compiled 2022.04.07 svn.rca3783a0 for OlexSys, GUI svn.r6498)
;
_audit_update_record
;
2023-01-20 deposited with the CCDC.	2024-08-05 downloaded from the CCDC.
;
_cell_angle_alpha 90
_cell_angle_beta 90
_cell_angle_gamma 90
_cell_formula_units_Z 4
_cell_length_a 8.03845(7)
_cell_length_b 13.58231(12)
_cell_length_c 16.53779(14)
_cell_measurement_reflns_used 21321
_cell_measurement_temperature 100.4(9)
_cell_measurement_theta_max 68.0490
_cell_measurement_theta_min 2.6570
_cell_volume 1805.61(3)
_computing_cell_refinement 'CrysAlisPro 1.171.42.58a (Rigaku OD, 2022)'
_computing_data_collection 'CrysAlisPro 1.171.42.58a (Rigaku OD, 2022)'
_computing_data_reduction 'CrysAlisPro 1.171.42.58a (Rigaku OD, 2022)'
_computing_molecular_graphics 'Olex2 1.5 (Dolomanov et al., 2009)'
_computing_publication_material 'Olex2 1.5 (Dolomanov et al., 2009)'
_computing_structure_refinement 'SHELXL 2018/3 (Sheldrick, 2015)'
_computing_structure_solution 'olex2.solve 1.5 (Bourhis et al., 2015)'
_diffrn_ambient_environment N~2~
_diffrn_ambient_temperature 100.4(9)
_diffrn_detector 'Hybrid Pixel Array Detector'
_diffrn_detector_area_resol_mean 10.0000
_diffrn_detector_type HyPix3000
_diffrn_measured_fraction_theta_full 1.000
_diffrn_measured_fraction_theta_max 0.998
_diffrn_measurement_details
;
List of Runs (angles in degrees, time in seconds):

  # Type    Start    End  Width  t~exp~   \w     \q     \k     \f   Frames
#--------------------------------------------------------------------------
  1  \w    -30.00  31.00   0.50    0.20    --   40.33 -25.00 -90.00  122
  2  \w    105.00 170.00   0.50    0.20    --   96.67  96.00 -30.00  130
  3  \w    -35.00  24.00   0.50    0.20    --   40.33 -12.00  30.00  118
  4  \w    -27.00  62.00   0.50    0.20    --   40.33 -60.00   4.00  178
  5  \w    -27.00  64.00   0.50    0.20    --   40.33 -64.00 -90.00  182
  6  \w     30.00  57.00   0.50    0.20    --   96.67 -50.00 -90.00   54
  7  \w     29.00  83.00   0.50    0.20    --   96.67 -68.00 -90.00  108
  8  \w     29.00  83.00   0.50    0.20    --   96.67 -68.00-120.00  108
  9  \w     30.00  57.00   0.50    0.20    --   96.67 -50.00-150.00   54
 10  \w     29.00  83.00   0.50    0.20    --   96.67 -68.00   0.00  108
 11  \w     29.00  70.00   0.50    0.20    --   96.67 -60.00   4.00   82
 12  \w     28.00 105.00   0.50    0.20    --   96.67 -77.00 120.00  154
 13  \w     30.00  57.00   0.50    0.20    --   96.67 -50.00 120.00   54
 14  \w     30.00  57.00   0.50    0.20    --   96.67 -50.00  90.00   54
 15  \w     29.00  68.00   0.50    0.20    --   96.67 -59.00  60.00   78
 16  \w     27.00 127.00   0.50    0.20    --   96.67 -87.00   0.00  200
 17  \w     44.00 127.00   0.50    0.20    --   96.67-145.00 -30.00  166
 18  \w     30.00 109.00   0.50    0.20    --   96.67-117.00-120.00  158
 19  \w     44.00 127.00   0.50    0.20    --   96.67-145.00-120.00  166
 20  \w     30.00 109.00   0.50    0.20    --   96.67-117.00 -30.00  158
 21  \w     44.00 127.00   0.50    0.20    --   96.67-145.00  90.00  166
 22  \w     30.00 109.00   0.50    0.20    --   96.67-117.00  90.00  158
 23  \w     30.00 109.00   0.50    0.20    --   96.67-117.00  30.00  158
 24  \w     22.00 106.00   0.50    0.20    --   96.67 -96.00  90.00  168
 25  \w     30.00 109.00   0.50    0.20    --   96.67-117.00   0.00  158
 26  \w     22.00 106.00   0.50    0.20    --   96.67 -96.00-120.00  168
 27  \w     18.00  79.00   0.50    0.20    --   40.33-104.00-180.00  122
 28  \w     41.00  99.00   0.50    0.20    --   40.33-138.00  30.00  116
 29  \w     18.00  79.00   0.50    0.20    --   40.33-104.00-120.00  122
 30  \w    -70.00 -14.00   0.50    0.20    --  -82.50  60.00 144.00  112
 31  \w    -47.00 -15.00   0.50    0.20    --  -82.50  42.00  30.00   64
 32  \w    -47.00 -15.00   0.50    0.20    --  -82.50  42.00 -30.00   64
 33  \w    -47.00 -15.00   0.50    0.20    --  -82.50  42.00-150.00   64
 34  \w    -63.00  27.00   0.50    0.20    --  -40.33  64.00-120.00  180
 35  \w    -24.00  35.00   0.50    0.20    --  -40.33  12.00 -90.00  118
 36  \w    -31.00  30.00   0.50    0.20    --  -40.33  25.00 -30.00  122
 37  \w    -62.00  28.00   0.50    0.20    --  -40.33  60.00 144.00  180
 38  \w   -108.00 -17.00   0.50    0.20    --  -40.33 -64.00 -60.00  182
 39  \w   -107.00 -18.00   0.50    0.20    --  -40.33 -60.00   4.00  178
 40  \w   -151.00 -61.00   0.50    0.20    --  -82.50 -59.00  60.00  180
 41  \w   -151.00 -60.00   0.50    0.20    --  -82.50 -60.00   4.00  182
 42  \w   -107.00 -21.00   0.50    0.20    --  -40.33 -50.00-150.00  172
 43  \w     12.00  43.00   0.50    0.20    --   40.33  81.00 -71.28   62
 44  \w      8.00  35.00   0.50    0.20    --   40.33  93.00-140.12   54
 45  \w      9.00  43.00   0.50    0.20    --   40.33  89.00-147.79   68
 46  \w      9.00  43.00   0.50    0.20    --   40.33  89.00  11.52   68
 47  \w     11.00  43.00   0.50    0.20    --   40.33  84.00  42.67   64
 48  \w      8.00  35.00   0.50    0.20    --   40.33  93.00  82.87   54
 49  \w     13.00  43.00   0.50    0.20    --   40.33  79.00 177.69   60
 50  \w     19.00 108.00   0.50    0.20    --   40.33  60.00 144.00  178
 51  \w     14.00 109.00   0.50    0.20    --   40.33  77.00  90.00  190
 52  \w     14.00 109.00   0.50    0.20    --   40.33  77.00 -60.00  190
 53  \w     21.00 107.00   0.50    0.20    --   40.33  50.00-150.00  172
 54  \w     73.00 165.00   0.50    0.20    --   96.67  68.00   0.00  184
 55  \w     83.00 164.00   0.50    0.20    --   96.67  33.00 -90.00  162
 56  \w     83.00 164.00   0.50    0.20    --   96.67  33.00-120.00  162
 57  \w     82.00 167.00   0.50    0.20    --   96.67  25.00  60.00  170
 58  \w     78.00 163.00   0.50    0.20    --   96.67  50.00  90.00  170
 59  \w     75.00 164.00   0.50    0.20    --   96.67  60.00 144.00  178
 60  \w     78.00 163.00   0.50    0.20    --   96.67  50.00 120.00  170
;
_diffrn_measurement_device 'four-circle diffractometer'
_diffrn_measurement_device_type 'XtaLAB Synergy, Dualflex, HyPix3000'
_diffrn_measurement_method '\w scans'
_diffrn_orient_matrix_type 'CrysAlisPro convention (1999,Acta A55,543-557)'
_diffrn_orient_matrix_UB_11 -0.1164594000
_diffrn_orient_matrix_UB_12 0.0876756000
_diffrn_orient_matrix_UB_13 0.0168923000
_diffrn_orient_matrix_UB_21 0.1233601000
_diffrn_orient_matrix_UB_22 0.0392009000
_diffrn_orient_matrix_UB_23 0.0636289000
_diffrn_orient_matrix_UB_31 0.0892055000
_diffrn_orient_matrix_UB_32 0.0603198000
_diffrn_orient_matrix_UB_33 -0.0659055000
_diffrn_radiation_monochromator mirror
_diffrn_radiation_probe x-ray
_diffrn_radiation_type 'Cu K\a'
_diffrn_radiation_wavelength 1.54184
_diffrn_reflns_av_R_equivalents 0.0987
_diffrn_reflns_av_unetI/netI 0.0352
_diffrn_reflns_Laue_measured_fraction_full 1.000
_diffrn_reflns_Laue_measured_fraction_max 0.998
_diffrn_reflns_limit_h_max 9
_diffrn_reflns_limit_h_min -9
_diffrn_reflns_limit_k_max 16
_diffrn_reflns_limit_k_min -15
_diffrn_reflns_limit_l_max 18
_diffrn_reflns_limit_l_min -19
_diffrn_reflns_number 26187
_diffrn_reflns_point_group_measured_fraction_full 1.000
_diffrn_reflns_point_group_measured_fraction_max 0.998
_diffrn_reflns_theta_full 67.684
_diffrn_reflns_theta_max 68.190
_diffrn_reflns_theta_min 4.212
_diffrn_source 'micro-focus sealed X-ray tube'
_diffrn_source_type 'PhotonJet (Cu) X-ray Source'
_exptl_absorpt_coefficient_mu 0.529
_exptl_absorpt_correction_T_max 1.00000
_exptl_absorpt_correction_T_min 0.33585
_exptl_absorpt_correction_type multi-scan
_exptl_absorpt_process_details
;
CrysAlisPro 1.171.42.58a (Rigaku Oxford Diffraction, 2022)
Empirical absorption correction using spherical harmonics,
implemented in SCALE3 ABSPACK scaling algorithm.
;
_exptl_crystal_colour 'clear whiteish yellow'
_exptl_crystal_colour_lustre clear
_exptl_crystal_colour_modifier whiteish
_exptl_crystal_colour_primary yellow
_exptl_crystal_density_diffrn 1.171
_exptl_crystal_description block
_exptl_crystal_F_000 688
_exptl_crystal_preparation 'Crystallised by  Hexane in dichloromethane'
_exptl_crystal_recrystallization_method 'Dissolved in DCM and dropwise added in hexane'
_exptl_crystal_size_max 0.002
_exptl_crystal_size_mid 0.002
_exptl_crystal_size_min 0.001
_refine_diff_density_max 0.167
_refine_diff_density_min -0.161
_refine_diff_density_rms 0.035
_refine_ls_abs_structure_details
;
 Flack x determined using 1338 quotients [(I+)-(I-)]/[(I+)+(I-)]
 (Parsons, Flack and Wagner, Acta Cryst. B69 (2013) 249-259).
;
_refine_ls_abs_structure_Flack 0.07(17)
_refine_ls_extinction_coef 0.0037(6)
_refine_ls_extinction_expression Fc^*^=kFc[1+0.001xFc^2^\l^3^/sin(2\q)]^-1/4^
_refine_ls_extinction_method 'SHELXL-2018/3 (Sheldrick 2018)'
_refine_ls_goodness_of_fit_ref 1.027
_refine_ls_hydrogen_treatment constr
_refine_ls_matrix_type full
_refine_ls_number_parameters 223
_refine_ls_number_reflns 3295
_refine_ls_number_restraints 0
_refine_ls_restrained_S_all 1.027
_refine_ls_R_factor_all 0.0366
_refine_ls_R_factor_gt 0.0361
_refine_ls_shift/su_max 0.000
_refine_ls_shift/su_mean 0.000
_refine_ls_structure_factor_coef Fsqd
_refine_ls_weighting_details 'w=1/[\s^2^(Fo^2^)+(0.0598P)^2^+0.3344P] where P=(Fo^2^+2Fc^2^)/3'
_refine_ls_weighting_scheme calc
_refine_ls_wR_factor_gt 0.0965
_refine_ls_wR_factor_ref 0.0970
_reflns_Friedel_coverage 0.731
_reflns_Friedel_fraction_full 0.999
_reflns_Friedel_fraction_max 0.996
_reflns_number_gt 3224
_reflns_number_total 3295
_reflns_threshold_expression 'I > 2\s(I)'
_cod_data_source_file d4sc02842b2.cif
_cod_data_source_block bipkskkc145-2_auto
_cod_depositor_comments 'Adding full bibliography for 1572257--1572260.cif.'
_cod_database_code 1572259
_shelx_shelxl_version_number 2018/3
_chemical_oxdiff_formula 'C O H'
_chemical_oxdiff_usercomment 100K
_shelx_space_group_comment
;
The symmetry employed for this shelxl refinement is uniquely defined
by the following loop, which should always be used as a source of
symmetry information in preference to the above space-group names.
They are only intended as comments.
;
_shelx_estimated_absorpt_t_max 0.999
_shelx_estimated_absorpt_t_min 0.999
_olex2_refinement_description
;
1. Fixed Uiso
 At 1.2 times of:
  All C(H) groups, All C(H,H) groups
 At 1.5 times of:
  All C(H,H,H) groups
2.a Secondary CH2 refined with riding coordinates:
 C22(H22a,H22b), C23(H23a,H23b), C24(H24a,H24b)
2.b Aromatic/amide H refined with riding coordinates:
 C15(H15), C18(H18), C17(H17), C16(H16), C19(H19)
2.c Idealised Me refined as rotating group:
 C10(H10a,H10b,H10c), C13(H13a,H13b,H13c), C9(H9a,H9b,H9c), C12(H12a,H12b,
 H12c), C11(H11a,H11b,H11c)
;
_olex2_exptl_crystal_mounting_method Yes
_olex2_submission_original_sample_id KSK_KC145B2
_olex2_submission_special_instructions 'No special instructions were received'
_oxdiff_exptl_absorpt_empirical_details
;
Empirical correction (ABSPACK) includes:
- Absorption correction using spherical harmonics
- Frame scaling
;
_oxdiff_exptl_absorpt_empirical_full_max 1.873
_oxdiff_exptl_absorpt_empirical_full_min 0.388

loop_
_space_group_symop_operation_xyz
'x, y, z'
'-x+1/2, -y, z+1/2'
'x+1/2, -y+1/2, -z'
'-x, y+1/2, -z+1/2'

loop_
_atom_site_label
_atom_site_type_symbol
_atom_site_fract_x
_atom_site_fract_y
_atom_site_fract_z
_atom_site_U_iso_or_equiv
_atom_site_adp_type
_atom_site_occupancy
_atom_site_site_symmetry_order
_atom_site_calc_flag
_atom_site_refinement_flags_posn
_atom_site_refinement_flags_adp
_atom_site_refinement_flags_occupancy
_atom_site_disorder_assembly
_atom_site_disorder_group
O8 O 0.0718(2) 0.42663(11) 0.06610(8) 0.0284(4) Uani 1 1 d . . . . .
C7 C 0.1029(2) 0.36011(15) 0.11423(11) 0.0201(4) Uani 1 1 d . . . . .
C2 C -0.0159(2) 0.33424(14) 0.25325(12) 0.0192(4) Uani 1 1 d . . . . .
C1 C 0.1036(2) 0.37911(13) 0.20400(11) 0.0181(4) Uani 1 1 d . . . . .
C14 C 0.2347(2) 0.16370(14) 0.20675(11) 0.0198(4) Uani 1 1 d . . . . .
C5 C 0.2398(2) 0.44816(13) 0.32160(12) 0.0201(4) Uani 1 1 d . . . . .
C4 C 0.1298(2) 0.39646(14) 0.37154(11) 0.0202(4) Uani 1 1 d . . . . .
C3 C -0.0009(2) 0.34150(14) 0.33759(11) 0.0199(4) Uani 1 1 d . . . . .
C15 C 0.3606(2) 0.21862(15) 0.24368(12) 0.0215(4) Uani 1 1 d . . . . .
H15 H 0.424078 0.264036 0.212752 0.026 Uiso 1 1 calc R U . . .
C6 C 0.2284(3) 0.43858(14) 0.23721(12) 0.0202(4) Uani 1 1 d . . . . .
C18 C 0.1805(3) 0.08299(15) 0.33442(12) 0.0275(5) Uani 1 1 d . . . . .
H18 H 0.119316 0.036498 0.365370 0.033 Uiso 1 1 calc R U . . .
C20 C 0.1901(2) 0.17855(14) 0.12064(11) 0.0200(4) Uani 1 1 d . . . . .
C21 C 0.1389(2) 0.26070(14) 0.08242(11) 0.0199(4) Uani 1 1 d . . . . .
C17 C 0.3017(3) 0.14028(17) 0.37097(12) 0.0281(5) Uani 1 1 d . . . . .
H17 H 0.322158 0.133862 0.427294 0.034 Uiso 1 1 calc R U . . .
C16 C 0.3929(3) 0.20677(15) 0.32574(12) 0.0257(4) Uani 1 1 d . . . . .
H16 H 0.478047 0.244491 0.350817 0.031 Uiso 1 1 calc R U . . .
C10 C -0.1236(3) 0.28818(17) 0.39107(12) 0.0285(5) Uani 1 1 d . . . . .
H10A H -0.202891 0.335578 0.413702 0.043 Uiso 1 1 calc R U . . .
H10B H -0.063882 0.255370 0.435134 0.043 Uiso 1 1 calc R U . . .
H10C H -0.183815 0.238978 0.359078 0.043 Uiso 1 1 calc R U . . .
C13 C 0.1519(3) 0.39617(17) 0.46261(12) 0.0265(5) Uani 1 1 d . . . . .
H13A H 0.250039 0.435283 0.476938 0.040 Uiso 1 1 calc R U . . .
H13B H 0.166922 0.328362 0.481494 0.040 Uiso 1 1 calc R U . . .
H13C H 0.053128 0.424693 0.488238 0.040 Uiso 1 1 calc R U . . .
C9 C -0.1612(3) 0.27957(17) 0.21630(12) 0.0266(5) Uani 1 1 d . . . . .
H9A H -0.161524 0.289698 0.157630 0.040 Uiso 1 1 calc R U . . .
H9B H -0.265332 0.304485 0.239304 0.040 Uiso 1 1 calc R U . . .
H9C H -0.150745 0.209116 0.228034 0.040 Uiso 1 1 calc R U . . .
C22 C 0.1153(3) 0.24214(15) -0.00767(11) 0.0226(4) Uani 1 1 d . . . . .
H22A H 0.210964 0.267228 -0.039250 0.027 Uiso 1 1 calc R U . . .
H22B H 0.011870 0.273199 -0.027789 0.027 Uiso 1 1 calc R U . . .
C19 C 0.1488(3) 0.09386(15) 0.25222(12) 0.0241(4) Uani 1 1 d . . . . .
H19 H 0.067806 0.053319 0.226852 0.029 Uiso 1 1 calc R U . . .
C23 C 0.1046(3) 0.12965(15) -0.01190(12) 0.0263(5) Uani 1 1 d . . . . .
H23A H -0.012622 0.107544 -0.009675 0.032 Uiso 1 1 calc R U . . .
H23B H 0.155626 0.104903 -0.062467 0.032 Uiso 1 1 calc R U . . .
C12 C 0.3767(3) 0.51156(17) 0.35677(13) 0.0312(5) Uani 1 1 d . . . . .
H12A H 0.342271 0.536226 0.409878 0.047 Uiso 1 1 calc R U . . .
H12B H 0.398310 0.567265 0.320590 0.047 Uiso 1 1 calc R U . . .
H12C H 0.478247 0.472250 0.362602 0.047 Uiso 1 1 calc R U . . .
C11 C 0.3553(3) 0.48852(16) 0.18365(12) 0.0284(5) Uani 1 1 d . . . . .
H11A H 0.342584 0.464926 0.127990 0.043 Uiso 1 1 calc R U . . .
H11B H 0.467504 0.473089 0.203039 0.043 Uiso 1 1 calc R U . . .
H11C H 0.338044 0.559923 0.185192 0.043 Uiso 1 1 calc R U . . .
C24 C 0.2010(3) 0.09299(15) 0.06190(11) 0.0238(4) Uani 1 1 d . . . . .
H24A H 0.149043 0.033106 0.084840 0.029 Uiso 1 1 calc R U . . .
H24B H 0.318139 0.078336 0.047823 0.029 Uiso 1 1 calc R U . . .

loop_
_atom_site_aniso_label
_atom_site_aniso_U_11
_atom_site_aniso_U_22
_atom_site_aniso_U_33
_atom_site_aniso_U_23
_atom_site_aniso_U_13
_atom_site_aniso_U_12
O8 0.0427(9) 0.0246(7) 0.0178(7) 0.0028(6) 0.0023(6) 0.0045(7)
C7 0.0193(9) 0.0241(10) 0.0170(9) 0.0006(7) 0.0016(7) -0.0011(7)
C2 0.0183(9) 0.0213(9) 0.0181(9) -0.0012(7) -0.0004(7) 0.0013(8)
C1 0.0211(9) 0.0169(8) 0.0163(9) -0.0004(7) -0.0002(7) 0.0034(7)
C14 0.0210(10) 0.0193(9) 0.0191(9) -0.0017(7) -0.0007(7) 0.0021(7)
C5 0.0204(10) 0.0190(9) 0.0210(10) -0.0034(7) 0.0004(7) -0.0002(8)
C4 0.0215(9) 0.0222(9) 0.0170(9) -0.0018(7) 0.0000(7) 0.0036(8)
C3 0.0195(10) 0.0230(10) 0.0172(9) -0.0006(7) 0.0021(8) 0.0021(8)
C15 0.0172(9) 0.0214(9) 0.0258(10) -0.0017(8) -0.0006(8) 0.0014(8)
C6 0.0220(10) 0.0186(9) 0.0200(9) -0.0006(7) 0.0026(8) 0.0016(8)
C18 0.0337(11) 0.0250(10) 0.0236(10) 0.0050(9) -0.0001(9) 0.0017(9)
C20 0.0173(9) 0.0232(10) 0.0195(9) -0.0024(8) 0.0010(7) -0.0041(8)
C21 0.0191(9) 0.0249(10) 0.0158(8) -0.0012(7) 0.0016(7) -0.0019(8)
C17 0.0338(12) 0.0316(11) 0.0189(10) 0.0001(8) -0.0052(8) 0.0101(9)
C16 0.0220(10) 0.0279(10) 0.0272(10) -0.0071(8) -0.0073(8) 0.0029(8)
C10 0.0276(10) 0.0386(12) 0.0193(9) 0.0001(9) 0.0044(8) -0.0079(10)
C13 0.0280(10) 0.0340(11) 0.0175(9) -0.0017(8) -0.0007(8) -0.0003(9)
C9 0.0225(10) 0.0377(11) 0.0196(9) -0.0023(9) -0.0003(8) -0.0066(9)
C22 0.0257(10) 0.0270(10) 0.0153(9) -0.0011(7) 0.0011(8) 0.0012(8)
C19 0.0258(10) 0.0233(10) 0.0231(10) 0.0002(8) -0.0026(8) -0.0020(8)
C23 0.0324(11) 0.0267(10) 0.0197(9) -0.0049(8) -0.0023(9) -0.0015(9)
C12 0.0327(12) 0.0337(12) 0.0272(10) -0.0058(9) -0.0014(10) -0.0106(10)
C11 0.0315(11) 0.0282(11) 0.0256(10) -0.0005(8) 0.0074(9) -0.0083(9)
C24 0.0271(10) 0.0222(10) 0.0221(10) -0.0026(8) -0.0005(8) -0.0012(8)

loop_
_atom_type_symbol
_atom_type_description
_atom_type_scat_dispersion_real
_atom_type_scat_dispersion_imag
_atom_type_scat_source
C C 0.0181 0.0091 'International Tables Vol C Tables 4.2.6.8 and 6.1.1.4'
H H 0.0000 0.0000 'International Tables Vol C Tables 4.2.6.8 and 6.1.1.4'
O O 0.0492 0.0322 'International Tables Vol C Tables 4.2.6.8 and 6.1.1.4'

loop_
_geom_angle_atom_site_label_1
_geom_angle_atom_site_label_2
_geom_angle_atom_site_label_3
_geom_angle
_geom_angle_site_symmetry_1
_geom_angle_site_symmetry_3
_geom_angle_publ_flag
O8 C7 C1 120.84(17) . . ?
O8 C7 C21 118.72(16) . . ?
C21 C7 C1 120.44(16) . . ?
C1 C2 C3 119.28(18) . . ?
C1 C2 C9 120.57(16) . . ?
C3 C2 C9 120.14(17) . . ?
C2 C1 C7 119.78(17) . . ?
C2 C1 C6 120.98(17) . . ?
C6 C1 C7 119.19(17) . . ?
C15 C14 C20 121.48(17) . . ?
C19 C14 C15 119.10(17) . . ?
C19 C14 C20 119.42(18) . . ?
C4 C5 C6 119.92(17) . . ?
C4 C5 C12 121.23(17) . . ?
C6 C5 C12 118.81(18) . . ?
C5 C4 C3 120.21(16) . . ?
C5 C4 C13 120.88(18) . . ?
C3 C4 C13 118.89(17) . . ?
C2 C3 C4 119.90(17) . . ?
C2 C3 C10 119.49(18) . . ?
C4 C3 C10 120.60(16) . . ?
C14 C15 H15 120.0 . . ?
C16 C15 C14 119.99(18) . . ?
C16 C15 H15 120.0 . . ?
C1 C6 C5 119.34(18) . . ?
C1 C6 C11 120.82(17) . . ?
C5 C6 C11 119.78(18) . . ?
C17 C18 H18 120.1 . . ?
C17 C18 C19 119.7(2) . . ?
C19 C18 H18 120.1 . . ?
C14 C20 C24 119.80(17) . . ?
C21 C20 C14 129.61(18) . . ?
C21 C20 C24 110.59(17) . . ?
C7 C21 C22 118.38(17) . . ?
C20 C21 C7 130.51(17) . . ?
C20 C21 C22 111.10(17) . . ?
C18 C17 H17 119.9 . . ?
C16 C17 C18 120.25(18) . . ?
C16 C17 H17 119.9 . . ?
C15 C16 H16 119.9 . . ?
C17 C16 C15 120.26(19) . . ?
C17 C16 H16 119.9 . . ?
C3 C10 H10A 109.5 . . ?
C3 C10 H10B 109.5 . . ?
C3 C10 H10C 109.5 . . ?
H10A C10 H10B 109.5 . . ?
H10A C10 H10C 109.5 . . ?
H10B C10 H10C 109.5 . . ?
C4 C13 H13A 109.5 . . ?
C4 C13 H13B 109.5 . . ?
C4 C13 H13C 109.5 . . ?
H13A C13 H13B 109.5 . . ?
H13A C13 H13C 109.5 . . ?
H13B C13 H13C 109.5 . . ?
C2 C9 H9A 109.5 . . ?
C2 C9 H9B 109.5 . . ?
C2 C9 H9C 109.5 . . ?
H9A C9 H9B 109.5 . . ?
H9A C9 H9C 109.5 . . ?
H9B C9 H9C 109.5 . . ?
C21 C22 H22A 111.3 . . ?
C21 C22 H22B 111.3 . . ?
C21 C22 C23 102.52(16) . . ?
H22A C22 H22B 109.2 . . ?
C23 C22 H22A 111.3 . . ?
C23 C22 H22B 111.3 . . ?
C14 C19 H19 119.7 . . ?
C18 C19 C14 120.57(19) . . ?
C18 C19 H19 119.7 . . ?
C22 C23 H23A 110.7 . . ?
C22 C23 H23B 110.7 . . ?
H23A C23 H23B 108.8 . . ?
C24 C23 C22 105.07(16) . . ?
C24 C23 H23A 110.7 . . ?
C24 C23 H23B 110.7 . . ?
C5 C12 H12A 109.5 . . ?
C5 C12 H12B 109.5 . . ?
C5 C12 H12C 109.5 . . ?
H12A C12 H12B 109.5 . . ?
H12A C12 H12C 109.5 . . ?
H12B C12 H12C 109.5 . . ?
C6 C11 H11A 109.5 . . ?
C6 C11 H11B 109.5 . . ?
C6 C11 H11C 109.5 . . ?
H11A C11 H11B 109.5 . . ?
H11A C11 H11C 109.5 . . ?
H11B C11 H11C 109.5 . . ?
C20 C24 C23 103.44(16) . . ?
C20 C24 H24A 111.1 . . ?
C20 C24 H24B 111.1 . . ?
C23 C24 H24A 111.1 . . ?
C23 C24 H24B 111.1 . . ?
H24A C24 H24B 109.0 . . ?

loop_
_geom_bond_atom_site_label_1
_geom_bond_atom_site_label_2
_geom_bond_distance
_geom_bond_site_symmetry_2
_geom_bond_publ_flag
O8 C7 1.230(2) . ?
C7 C1 1.507(2) . ?
C7 C21 1.478(3) . ?
C2 C1 1.399(3) . ?
C2 C3 1.403(3) . ?
C2 C9 1.513(3) . ?
C1 C6 1.400(3) . ?
C14 C15 1.398(3) . ?
C14 C20 1.482(3) . ?
C14 C19 1.394(3) . ?
C5 C4 1.399(3) . ?
C5 C6 1.405(3) . ?
C5 C12 1.514(3) . ?
C4 C3 1.406(3) . ?
C4 C13 1.517(3) . ?
C3 C10 1.510(3) . ?
C15 H15 0.9500 . ?
C15 C16 1.391(3) . ?
C6 C11 1.512(3) . ?
C18 H18 0.9500 . ?
C18 C17 1.386(3) . ?
C18 C19 1.391(3) . ?
C20 C21 1.347(3) . ?
C20 C24 1.517(3) . ?
C21 C22 1.523(3) . ?
C17 H17 0.9500 . ?
C17 C16 1.383(3) . ?
C16 H16 0.9500 . ?
C10 H10A 0.9800 . ?
C10 H10B 0.9800 . ?
C10 H10C 0.9800 . ?
C13 H13A 0.9800 . ?
C13 H13B 0.9800 . ?
C13 H13C 0.9800 . ?
C9 H9A 0.9800 . ?
C9 H9B 0.9800 . ?
C9 H9C 0.9800 . ?
C22 H22A 0.9900 . ?
C22 H22B 0.9900 . ?
C22 C23 1.532(3) . ?
C19 H19 0.9500 . ?
C23 H23A 0.9900 . ?
C23 H23B 0.9900 . ?
C23 C24 1.529(3) . ?
C12 H12A 0.9800 . ?
C12 H12B 0.9800 . ?
C12 H12C 0.9800 . ?
C11 H11A 0.9800 . ?
C11 H11B 0.9800 . ?
C11 H11C 0.9800 . ?
C24 H24A 0.9900 . ?
C24 H24B 0.9900 . ?

loop_
_geom_torsion_atom_site_label_1
_geom_torsion_atom_site_label_2
_geom_torsion_atom_site_label_3
_geom_torsion_atom_site_label_4
_geom_torsion
_geom_torsion_site_symmetry_1
_geom_torsion_site_symmetry_2
_geom_torsion_site_symmetry_3
_geom_torsion_site_symmetry_4
_geom_torsion_publ_flag
O8 C7 C1 C2 114.0(2) . . . . ?
O8 C7 C1 C6 -68.5(3) . . . . ?
O8 C7 C21 C20 173.4(2) . . . . ?
O8 C7 C21 C22 -7.3(3) . . . . ?
C7 C1 C6 C5 -173.41(17) . . . . ?
C7 C1 C6 C11 3.7(3) . . . . ?
C7 C21 C22 C23 -161.34(17) . . . . ?
C2 C1 C6 C5 4.1(3) . . . . ?
C2 C1 C6 C11 -178.81(18) . . . . ?
C1 C7 C21 C20 -6.9(3) . . . . ?
C1 C7 C21 C22 172.38(17) . . . . ?
C1 C2 C3 C4 2.3(3) . . . . ?
C1 C2 C3 C10 -176.38(18) . . . . ?
C14 C15 C16 C17 0.4(3) . . . . ?
C14 C20 C21 C7 -3.4(4) . . . . ?
C14 C20 C21 C22 177.26(19) . . . . ?
C14 C20 C24 C23 165.80(17) . . . . ?
C5 C4 C3 C2 3.3(3) . . . . ?
C5 C4 C3 C10 -177.98(18) . . . . ?
C4 C5 C6 C1 1.7(3) . . . . ?
C4 C5 C6 C11 -175.49(18) . . . . ?
C3 C2 C1 C7 171.41(17) . . . . ?
C3 C2 C1 C6 -6.0(3) . . . . ?
C15 C14 C20 C21 -58.0(3) . . . . ?
C15 C14 C20 C24 121.5(2) . . . . ?
C15 C14 C19 C18 3.9(3) . . . . ?
C6 C5 C4 C3 -5.3(3) . . . . ?
C6 C5 C4 C13 172.87(18) . . . . ?
C18 C17 C16 C15 1.8(3) . . . . ?
C20 C14 C15 C16 176.37(18) . . . . ?
C20 C14 C19 C18 -175.72(19) . . . . ?
C20 C21 C22 C23 18.1(2) . . . . ?
C21 C7 C1 C2 -65.7(2) . . . . ?
C21 C7 C1 C6 111.8(2) . . . . ?
C21 C20 C24 C23 -14.6(2) . . . . ?
C21 C22 C23 C24 -26.1(2) . . . . ?
C17 C18 C19 C14 -1.7(3) . . . . ?
C13 C4 C3 C2 -174.91(18) . . . . ?
C13 C4 C3 C10 3.8(3) . . . . ?
C9 C2 C1 C7 -9.4(3) . . . . ?
C9 C2 C1 C6 173.14(18) . . . . ?
C9 C2 C3 C4 -176.88(18) . . . . ?
C9 C2 C3 C10 4.4(3) . . . . ?
C22 C23 C24 C20 25.1(2) . . . . ?
C19 C14 C15 C16 -3.3(3) . . . . ?
C19 C14 C20 C21 121.7(2) . . . . ?
C19 C14 C20 C24 -58.8(3) . . . . ?
C19 C18 C17 C16 -1.2(3) . . . . ?
C12 C5 C4 C3 177.21(18) . . . . ?
C12 C5 C4 C13 -4.6(3) . . . . ?
C12 C5 C6 C1 179.18(18) . . . . ?
C12 C5 C6 C11 2.0(3) . . . . ?
C24 C20 C21 C7 177.07(18) . . . . ?
C24 C20 C21 C22 -2.3(2) . . . . ?
